data_2011342
loop_
_publ_author_name
'Pavlovi\'c, Gordana'
'Matijevi\'c Sosa, Julija'

_publ_section_title
;
 3-[(2-Oxo-1-naphthylidene)methylamino]benzoic acid
;
_journal_issue 9
_journal_name_full 'Acta Crystallographica Section C'
_journal_page_first 1117
_journal_page_last 1119
_journal_paper_doi 10.1107/S0108270100007290
_journal_volume 56
_journal_year 2000
_chemical_formula_sum 'C18 H13 N O3'
_chemical_formula_weight 291.29
_chemical_name_common N-(3-Carboxy-phenyl)-2-hydroxy-1-naphthaldimine
_chemical_name_systematic
;
 ?
;
_space_group_IT_number 14
_symmetry_cell_setting monoclinic
_symmetry_space_group_name_Hall '-P 2ybc'
_symmetry_space_group_name_H-M 'P 1 21/c 1'
_audit_creation_method SHELXL-97
_cell_angle_alpha 90.00
_cell_angle_beta 106.666(14)
_cell_angle_gamma 90.00
_cell_formula_units_Z 4
_cell_length_a 11.665(2)
_cell_length_b 7.4718(11)
_cell_length_c 16.2794(15)
_cell_measurement_reflns_used 28
_cell_measurement_temperature 293(2)
_cell_measurement_theta_max 16.9
_cell_measurement_theta_min 9.1
_cell_volume 1359.3(3)
_computing_cell_refinement STADI4
_computing_data_collection 'STADI4 (Stoe & Cie, 1995)'
_computing_data_reduction 'X-RED (Stoe & Cie, 1995)'
_computing_molecular_graphics 'PLATON98 (Spek, 1998)'
_computing_publication_material SHELXL97
_computing_structure_refinement 'SHELXL97 (Sheldrick, 1997)'
_computing_structure_solution 'SHELXS97 (Sheldrick, 1997)'
_diffrn_ambient_temperature 293(2)
_diffrn_measured_fraction_theta_full .901
_diffrn_measured_fraction_theta_max .901
_diffrn_measurement_device_type 'Philips PW1100 upgraded by Stoe'
_diffrn_measurement_method '\w scan'
_diffrn_radiation_monochromator graphite
_diffrn_radiation_source 'fine-focus sealed tube'
_diffrn_radiation_type MoK\a
_diffrn_radiation_wavelength .71073
_diffrn_reflns_av_R_equivalents .014
_diffrn_reflns_av_sigmaI/netI .0708
_diffrn_reflns_limit_h_max 14
_diffrn_reflns_limit_h_min -14
_diffrn_reflns_limit_k_max 9
_diffrn_reflns_limit_k_min 0
_diffrn_reflns_limit_l_max 20
_diffrn_reflns_limit_l_min 0
_diffrn_reflns_number 2968
_diffrn_reflns_theta_full 26.9
_diffrn_reflns_theta_max 26.9
_diffrn_reflns_theta_min 3.02
_diffrn_standards_decay_% 6.8
_diffrn_standards_interval_time 90
_diffrn_standards_number 3
_exptl_absorpt_coefficient_mu .098
_exptl_absorpt_correction_type none
_exptl_crystal_colour 'pale orange'
_exptl_crystal_density_diffrn 1.423
_exptl_crystal_density_method 'not measured'
_exptl_crystal_description plate
_exptl_crystal_F_000 608
_exptl_crystal_size_max .55
_exptl_crystal_size_mid .24
_exptl_crystal_size_min .04
_refine_diff_density_max .17
_refine_diff_density_min -.17
_refine_ls_extinction_method none
_refine_ls_goodness_of_fit_ref .944
_refine_ls_hydrogen_treatment refall
_refine_ls_matrix_type full
_refine_ls_number_parameters 251
_refine_ls_number_reflns 2866
_refine_ls_number_restraints 0
_refine_ls_restrained_S_all .944
_refine_ls_R_factor_all .1332
_refine_ls_R_factor_gt .046
_refine_ls_shift/su_max '< 0.001'
_refine_ls_shift/su_mean '< 0.001'
_refine_ls_structure_factor_coef Fsqd
_refine_ls_weighting_details 'w = 1/[\s^2^(Fo^2^)+(0.0551P)^2^] where P=(Fo^2^+2Fc^2^)/3'
_refine_ls_weighting_scheme calc
_refine_ls_wR_factor_ref .117
_reflns_number_gt 1374
_reflns_number_total 2866
_reflns_threshold_expression I>2\s(I)
_cod_data_source_file ob1032.cif
_cod_data_source_block I
_cod_depositor_comments
;
The following automatic conversions were performed:

'_refine_ls_weighting_scheme' value 'calc w =
1/[\s^2^(Fo^2^)+(0.0551P)^2^] where P=(Fo^2^+2Fc^2^)/3' was changed
to 'calc'. New tag '_refine_ls_weighting_details' was created. The
value of the new tag was set to 'w = 1/[\s^2^(Fo^2^)+(0.0551P)^2^]
where P=(Fo^2^+2Fc^2^)/3'.

Automatic conversion script
Id: cif_fix_values 3143 2015-03-26 13:38:13Z robertas 
;
_cod_original_sg_symbol_H-M 'P 21/c'
_cod_database_code 2011342
_cod_database_fobs_code 2011342

loop_
_symmetry_equiv_pos_as_xyz
'x, y, z'
'-x, y+1/2, -z+1/2'
'-x, -y, -z'
'x, -y-1/2, z-1/2'

loop_
_atom_site_label
_atom_site_fract_x
_atom_site_fract_y
_atom_site_fract_z
_atom_site_U_iso_or_equiv
_atom_site_adp_type
_atom_site_calc_flag
_atom_site_refinement_flags
_atom_site_occupancy
_atom_site_disorder_assembly
_atom_site_disorder_group
_atom_site_type_symbol
O1 .79030(14) .0436(2) .47774(9) .0548(5) Uani d . 1 . . O
O2 .24254(14) .4589(3) .18395(10) .0564(5) Uani d . 1 . . O
O3 .42353(15) .3607(3) .18791(9) .0614(5) Uani d . 1 . . O
N1 .59994(16) .1765(3) .49675(11) .0388(5) Uani d . 1 . . N
C1 .75524(17) .0632(3) .61407(12) .0337(5) Uani d . 1 . . C
C2 .8261(2) .0117(3) .55899(13) .0396(5) Uani d . 1 . . C
C3 .9375(2) -.0785(3) .59532(15) .0463(6) Uani d . 1 . . C
C4 .9766(2) -.1127(3) .67963(15) .0446(6) Uani d . 1 . . C
C5 .9109(2) -.0626(3) .73771(13) .0387(5) Uani d . 1 . . C
C6 .9548(2) -.1027(3) .82586(15) .0491(6) Uani d . 1 . . C
C7 .8918(2) -.0541(4) .88105(16) .0559(7) Uani d . 1 . . C
C8 .7835(2) .0347(4) .85081(15) .0547(7) Uani d . 1 . . C
C9 .7373(2) .0737(3) .76472(13) .0453(6) Uani d . 1 . . C
C10 .8001(2) .0263(3) .70633(12) .0349(5) Uani d . 1 . . C
C11 .6442(2) .1436(3) .57941(13) .0349(5) Uani d . 1 . . C
C12 .4908(2) .2591(3) .45271(12) .0338(5) Uani d . 1 . . C
C13 .4710(2) .2867(3) .36516(12) .0349(5) Uani d . 1 . . C
C14 .3664(2) .3670(3) .31713(12) .0340(5) Uani d . 1 . . C
C15 .2809(2) .4187(3) .35610(13) .0389(6) Uani d . 1 . . C
C16 .3012(2) .3900(3) .44310(14) .0415(6) Uani d . 1 . . C
C17 .4052(2) .3117(3) .49221(14) .0374(5) Uani d . 1 . . C
C18 .3484(2) .3942(3) .22361(13) .0390(5) Uani d . 1 . . C
H3 .986(2) -.108(3) .5589(15) .054(7) Uiso d . 1 . . H
H4 1.050(2) -.176(3) .7008(14) .047(6) Uiso d . 1 . . H
H6 1.034(2) -.171(4) .8489(15) .062(7) Uiso d . 1 . . H
H7 .923(2) -.087(3) .9400(17) .062(8) Uiso d . 1 . . H
H8 .732(2) .069(3) .8882(16) .067(8) Uiso d . 1 . . H
H9 .658(2) .132(3) .7449(14) .051(7) Uiso d . 1 . . H
H11 .597(2) .175(3) .6147(14) .047(6) Uiso d . 1 . . H
H13 .529(2) .251(3) .3374(13) .040(6) Uiso d . 1 . . H
H15 .212(2) .468(3) .3224(14) .045(6) Uiso d . 1 . . H
H16 .241(2) .424(3) .4698(15) .062(7) Uiso d . 1 . . H
H17 .4195(17) .295(3) .5528(14) .041(6) Uiso d . 1 . . H
H1N .651(2) .141(3) .4676(14) .050(7) Uiso d . 1 . . H
H2O .235(3) .482(4) .127(2) .096(10) Uiso d . 1 . . H

loop_
_atom_site_aniso_label
_atom_site_aniso_U_11
_atom_site_aniso_U_22
_atom_site_aniso_U_33
_atom_site_aniso_U_12
_atom_site_aniso_U_13
_atom_site_aniso_U_23
O1 .0504(9) .0861(14) .0278(8) .0044(9) .0108(7) -.0027(8)
O2 .0507(10) .0880(15) .0287(9) .0164(10) .0086(8) .0137(9)
O3 .0488(9) .1066(15) .0312(8) .0050(10) .0155(8) .0041(9)
N1 .0368(10) .0498(13) .0286(9) -.0004(9) .0072(8) .0000(9)
C1 .0355(11) .0357(12) .0271(10) -.0064(10) .0043(9) -.0022(9)
C2 .0412(12) .0490(14) .0285(11) -.0076(11) .0099(10) -.0069(10)
C3 .0396(13) .0564(17) .0449(14) -.0009(12) .0156(11) -.0043(12)
C4 .0340(13) .0498(15) .0461(14) .0015(11) .0051(11) .0002(12)
C5 .0388(12) .0367(13) .0363(11) -.0058(11) .0041(10) -.0009(10)
C6 .0467(14) .0531(16) .0409(13) .0007(13) .0021(11) .0084(12)
C7 .0631(17) .068(2) .0304(12) .0027(15) .0030(12) .0097(12)
C8 .0598(16) .072(2) .0323(12) .0044(15) .0132(12) .0040(12)
C9 .0470(14) .0561(16) .0316(12) .0048(12) .0093(10) -.0014(11)
C10 .0364(11) .0363(13) .0295(10) -.0047(10) .0053(9) -.0003(9)
C11 .0375(12) .0400(13) .0252(10) -.0047(10) .0062(9) -.0012(9)
C12 .0341(11) .0347(13) .0286(10) -.0057(10) .0026(9) -.0011(9)
C13 .0349(12) .0432(14) .0267(10) -.0041(11) .0088(9) -.0028(10)
C14 .0371(11) .0351(12) .0281(10) -.0050(10) .0066(9) -.0005(9)
C15 .0376(12) .0467(15) .0311(11) .0036(11) .0076(10) .0011(10)
C16 .0433(13) .0479(15) .0363(12) .0026(11) .0164(11) -.0025(11)
C17 .0439(13) .0433(14) .0255(11) -.0038(11) .0108(10) -.0018(10)
C18 .0391(12) .0495(15) .0277(11) -.0047(11) .0086(10) -.0018(10)

loop_
_atom_type_symbol
_atom_type_description
_atom_type_scat_dispersion_real
_atom_type_scat_dispersion_imag
_atom_type_scat_source
C C .0033 .0016 'International Tables Vol C Tables 4.2.6.8 and 6.1.1.4'
H H .0000 .0000 'International Tables Vol C Tables 4.2.6.8 and 6.1.1.4'
N N .0061 .0033 'International Tables Vol C Tables 4.2.6.8 and 6.1.1.4'
O O .0106 .0060 'International Tables Vol C Tables 4.2.6.8 and 6.1.1.4'

loop_
_geom_angle_atom_site_label_1
_geom_angle_atom_site_label_2
_geom_angle_atom_site_label_3
_geom_angle
_geom_angle_publ_flag
C11 N1 C12 129.2(2) yes
C11 C1 C2 119.9(2) no
C11 C1 C10 120.8(2) no
C2 C1 C10 119.3(2) no
O1 C2 C3 119.9(2) no
O1 C2 C1 121.1(2) no
C3 C2 C1 119.0(2) no
C4 C3 C2 120.9(2) no
C3 C4 C5 122.6(2) no
C6 C5 C10 119.7(2) no
C6 C5 C4 120.7(2) no
C10 C5 C4 119.6(2) no
C7 C6 C5 120.4(2) no
C6 C7 C8 120.2(2) no
C9 C8 C7 120.8(3) no
C8 C9 C10 120.5(2) no
C9 C10 C5 118.4(2) no
C9 C10 C1 123.0(2) no
C5 C10 C1 118.6(2) no
N1 C11 C1 122.7(2) no
C17 C12 C13 120.1(2) no
C17 C12 N1 123.5(2) no
C13 C12 N1 116.5(2) no
C14 C13 C12 120.2(2) no
C15 C14 C13 119.8(2) no
C15 C14 C18 121.5(2) no
C13 C14 C18 118.7(2) no
C14 C15 C16 119.5(2) no
C17 C16 C15 121.6(2) no
C16 C17 C12 118.8(2) no
O3 C18 O2 123.4(2) no
O3 C18 C14 123.7(2) no
O2 C18 C14 113.0(2) no
C18 O2 H2O 112(2) no
C12 N1 H1N 119.8(14) no
C11 N1 H1N 111.0(14) no
C2 C3 H3 118.7(14) no
C4 C3 H3 120.2(14) no
C3 C4 H4 118.2(14) no
C5 C4 H4 119.2(14) no
C5 C6 H6 120.2(13) no
C7 C6 H6 119.3(13) no
C6 C7 H7 118.1(15) no
C8 C7 H7 121.7(15) no
C7 C8 H8 123.4(14) no
C9 C8 H8 115.8(14) no
C8 C9 H9 118.7(13) no
C10 C9 H9 120.8(13) no
N1 C11 H11 117.0(14) no
C1 C11 H11 120.3(14) no
C12 C13 H13 120.7(13) no
C14 C13 H13 119.0(13) no
C14 C15 H15 117.7(14) no
C16 C15 H15 122.8(14) no
C15 C16 H16 119.3(14) no
C17 C16 H16 119.1(14) no
C12 C17 H17 120.2(13) no
C16 C17 H17 121.0(13) no

loop_
_geom_bond_atom_site_label_1
_geom_bond_atom_site_label_2
_geom_bond_site_symmetry_2
_geom_bond_distance
_geom_bond_publ_flag
O1 C2 . 1.290(2) yes
O2 C18 . 1.311(3) no
O3 C18 . 1.208(3) no
N1 C11 . 1.319(3) yes
N1 C12 . 1.411(3) yes
C1 C11 . 1.392(3) no
C1 C2 . 1.435(3) no
C1 C10 . 1.468(3) no
C2 C3 . 1.433(3) no
C3 C4 . 1.341(3) yes
C4 C5 . 1.427(3) no
C5 C6 . 1.411(3) no
C5 C10 . 1.413(3) no
C6 C7 . 1.363(4) no
C7 C8 . 1.386(4) no
C8 C9 . 1.381(3) no
C9 C10 . 1.402(3) no
C12 C17 . 1.390(3) no
C12 C13 . 1.392(3) no
C13 C14 . 1.383(3) no
C14 C15 . 1.382(3) no
C14 C18 . 1.490(3) no
C15 C16 . 1.384(3) no
C16 C17 . 1.377(3) no
O2 H2O . .92(3) no
N1 H1N . .90(2) no
C3 H3 . .96(2) no
C4 H4 . .95(2) no
C6 H6 . 1.03(3) no
C7 H7 . .96(3) no
C8 H8 . 1.00(2) no
C9 H9 . .99(2) no
C11 H11 . .93(2) no
C13 H13 . .96(2) no
C15 H15 . .91(2) no
C16 H16 . .96(2) no
C17 H17 . .96(2) no

loop_
_geom_hbond_atom_site_label_D
_geom_hbond_atom_site_label_H
_geom_hbond_atom_site_label_A
_geom_hbond_site_symmetry_A
_geom_hbond_distance_DH
_geom_hbond_distance_HA
_geom_hbond_distance_DA
_geom_hbond_angle_DHA
_geom_hbond_publ_flag
N1 H1N O1 . .90(2) 1.74(2) 2.531(3) 144.3(2) yes
O2 H2O O1 2_655 .92(3) 1.71(3) 2.626(2) 173.7(3) yes
C17 H17 O3 4_566 .96(2) 2.48(2) 3.386(3) 158.2(2) no
C15 H15 O2 . .91(2) 2.38(2) 2.725(3) 102.0(2) no

loop_
_geom_torsion_atom_site_label_1
_geom_torsion_atom_site_label_2
_geom_torsion_atom_site_label_3
_geom_torsion_atom_site_label_4
_geom_torsion
_geom_torsion_publ_flag
C11 C1 C2 O1 2.2(3) no
C10 C1 C2 O1 -179.3(2) no
C11 C1 C2 C3 -177.1(2) no
C10 C1 C2 C3 1.5(3) no
O1 C2 C3 C4 179.9(2) no
C1 C2 C3 C4 -.9(3) no
C2 C3 C4 C5 .1(4) no
C3 C4 C5 C6 179.4(2) no
C3 C4 C5 C10 .1(4) no
C10 C5 C6 C7 -.9(3) no
C4 C5 C6 C7 179.8(2) no
C5 C6 C7 C8 .3(4) no
C6 C7 C8 C9 .6(4) no
C7 C8 C9 C10 -.9(4) no
C8 C9 C10 C5 .3(3) no
C8 C9 C10 C1 179.6(2) no
C6 C5 C10 C9 .6(3) no
C4 C5 C10 C9 179.9(2) no
C6 C5 C10 C1 -178.8(2) no
C4 C5 C10 C1 .5(3) no
C11 C1 C10 C9 -2.1(3) no
C2 C1 C10 C9 179.3(2) no
C11 C1 C10 C5 177.3(2) no
C2 C1 C10 C5 -1.3(3) no
C12 N1 C11 C1 -178.8(2) no
C2 C1 C11 N1 -.4(3) no
C10 C1 C11 N1 -178.9(2) no
C11 N1 C12 C17 -4.2(4) no
C11 N1 C12 C13 175.9(2) no
C17 C12 C13 C14 .2(3) no
N1 C12 C13 C14 -179.9(2) no
C12 C13 C14 C15 -.6(3) no
C12 C13 C14 C18 -180.0(2) no
C13 C14 C15 C16 .3(3) no
C18 C14 C15 C16 179.7(2) no
C14 C15 C16 C17 .3(3) no
C15 C16 C17 C12 -.6(3) no
C13 C12 C17 C16 .4(3) no
N1 C12 C17 C16 -179.5(2) no
C15 C14 C18 O3 175.5(2) no
C13 C14 C18 O3 -5.1(3) no
C15 C14 C18 O2 -4.2(3) no
C13 C14 C18 O2 175.2(2) no

loop_
_cod_related_entry_id
_cod_related_entry_database
_cod_related_entry_code
1 ChemSpider 30652304
